data_7056874
loop_
_publ_author_name
'Chen, Dong-Hui'
'Lin, Ling'
'Sheng, Tian-Lu'
'Wen, Yue-Hong'
'Zhu, Xiao-Quan'
'Zhang, Lin-Tao'
'Hu, Sheng-Min'
'Fu, Rui-Biao'
'Wu, Xin-Tao'

_publ_section_title
;
 Syntheses, structures, luminescence and magnetic properties of seven
 isomorphous metal--organic frameworks based on 2,7-bis(4-benzoic
 acid)-N-(4-benzoic acid)carbazole
;
_journal_issue 4
_journal_name_full 'New Journal of Chemistry'
_journal_page_first 2830
_journal_paper_doi 10.1039/C7NJ04048B
_journal_volume 42
_journal_year 2018
_chemical_formula_sum 'C37 H35 N2 Nd O11'
_chemical_formula_weight 827.91
_space_group_crystal_system monoclinic
_space_group_IT_number 14
_space_group_name_Hall '-P 2ybc'
_space_group_name_H-M_alt 'P 1 21/c 1'
_symmetry_space_group_name_Hall '-P 2ybc'
_symmetry_space_group_name_H-M 'P 1 21/c 1'
_atom_sites_solution_hydrogens mixed
_audit_creation_method SHELXL-2018/1
_audit_update_record
;
2018-01-05 deposited with the CCDC.
2018-01-10 downloaded from the CCDC.
;
_cell_angle_alpha 90
_cell_angle_beta 96.253(5)
_cell_angle_gamma 90
_cell_formula_units_Z 4
_cell_length_a 15.986(7)
_cell_length_b 8.403(3)
_cell_length_c 28.487(13)
_cell_measurement_reflns_used 11051
_cell_measurement_temperature 293(2)
_cell_measurement_theta_max 27.4855
_cell_measurement_theta_min 2.0280
_cell_volume 3804(3)
_computing_cell_refinement 'CrystalClear (Rigaku Inc., 2008)'
_computing_data_collection 'CrystalClear (Rigaku Inc., 2008)'
_computing_data_reduction 'CrystalClear (Rigaku Inc., 2008)'
_computing_molecular_graphics 'Bruker SHELXTL'
_computing_publication_material 'Bruker SHELXTL'
_computing_structure_refinement 'SHELXL-2018/1 (Sheldrick, 2018)'
_computing_structure_solution 'Bruker SHELXTL'
_diffrn_ambient_temperature 293(2)
_diffrn_measured_fraction_theta_full 0.997
_diffrn_measured_fraction_theta_max 0.996
_diffrn_measurement_device
;
Saturn724+ (2x2 bin mode)
;
_diffrn_measurement_device_type 'Bruker P4'
_diffrn_measurement_method '\w scans'
_diffrn_radiation_detector CCD
_diffrn_radiation_type MoK\a
_diffrn_radiation_wavelength 0.71073
_diffrn_reflns_av_R_equivalents 0.0741
_diffrn_reflns_av_unetI/netI 0.0686
_diffrn_reflns_Laue_measured_fraction_full 0.997
_diffrn_reflns_Laue_measured_fraction_max 0.996
_diffrn_reflns_limit_h_max 20
_diffrn_reflns_limit_h_min -20
_diffrn_reflns_limit_k_max 8
_diffrn_reflns_limit_k_min -10
_diffrn_reflns_limit_l_max 36
_diffrn_reflns_limit_l_min -36
_diffrn_reflns_number 38478
_diffrn_reflns_point_group_measured_fraction_full 0.997
_diffrn_reflns_point_group_measured_fraction_max 0.996
_diffrn_reflns_theta_full 25.242
_diffrn_reflns_theta_max 27.510
_diffrn_reflns_theta_min 2.528
_diffrn_standards_decay_% 0
_diffrn_standards_interval_count 0
_diffrn_standards_number 0
_exptl_absorpt_coefficient_mu 1.414
_exptl_absorpt_correction_T_max 1.0000
_exptl_absorpt_correction_T_min 0.8318
_exptl_absorpt_correction_type multi-scan
_exptl_crystal_colour Colorless
_exptl_crystal_density_diffrn 1.445
_exptl_crystal_description Prism
_exptl_crystal_F_000 1676
_exptl_crystal_size_max 0.084
_exptl_crystal_size_mid 0.065
_exptl_crystal_size_min 0.024
_refine_diff_density_max 1.496
_refine_diff_density_min -1.108
_refine_diff_density_rms 0.130
_refine_ls_extinction_method none
_refine_ls_goodness_of_fit_ref 1.169
_refine_ls_hydrogen_treatment constr
_refine_ls_matrix_type full
_refine_ls_number_parameters 479
_refine_ls_number_reflns 8703
_refine_ls_number_restraints 426
_refine_ls_restrained_S_all 1.174
_refine_ls_R_factor_all 0.1089
_refine_ls_R_factor_gt 0.0879
_refine_ls_shift/su_max 0.000
_refine_ls_shift/su_mean 0.000
_refine_ls_structure_factor_coef Fsqd
_refine_ls_weighting_details 'w=1/[\s^2^(Fo^2^)+(0.0832P)^2^+12.2291P] where P=(Fo^2^+2Fc^2^)/3'
_refine_ls_weighting_scheme calc
_refine_ls_wR_factor_gt 0.1979
_refine_ls_wR_factor_ref 0.2108
_reflns_Friedel_coverage 0.000
_reflns_number_gt 7182
_reflns_number_total 8703
_reflns_threshold_expression 'I > 2\s(I)'
_cod_data_source_file c7nj04048b2.cif
_cod_data_source_block ND
_cod_depositor_comments
;
The following automatic conversions were performed:

'_exptl_absorpt_correction_type' value 'Multi-scan' changed to
'multi-scan' according to
/home/data/users/saulius/crontab/automatic-downloads/rss-feeds/RSC/lib/dictionaries/cif_core.dic
dictionary named 'cif_core.dic' version 2.4.2 from 2011-04-26.

Automatic conversion script
Id: cif_fix_values 4973 2017-02-22 13:04:09Z antanas 

 Adding full bibliography for 7056874--7056880.cif.
;
_cod_database_code 7056874
_shelx_shelxl_version_number 2018/1
_platon_squeeze_void_probe_radius 1.20
_shelx_space_group_comment
;
The symmetry employed for this shelxl refinement is uniquely defined
by the following loop, which should always be used as a source of
symmetry information in preference to the above space-group names.
They are only intended as comments.
;
_shelx_estimated_absorpt_t_min 0.890
_shelx_estimated_absorpt_t_max 0.967

loop_
_space_group_symop_operation_xyz
'x, y, z'
'-x, y+1/2, -z+1/2'
'-x, -y, -z'
'x, -y-1/2, z-1/2'

loop_
_atom_site_label
_atom_site_type_symbol
_atom_site_fract_x
_atom_site_fract_y
_atom_site_fract_z
_atom_site_U_iso_or_equiv
_atom_site_adp_type
_atom_site_occupancy
_atom_site_site_symmetry_order
_atom_site_calc_flag
_atom_site_refinement_flags_posn
_atom_site_refinement_flags_adp
_atom_site_refinement_flags_occupancy
_atom_site_disorder_assembly
_atom_site_disorder_group
Nd1 Nd 0.40920(3) 0.18252(5) 0.96124(2) 0.04345(17) Uani 1 1 d . . . . .
O1 O 0.3449(4) -0.0859(7) 0.9536(2) 0.0500(14) Uani 1 1 d . . . . .
O2 O 0.3037(4) 0.0786(7) 0.8959(2) 0.0540(15) Uani 1 1 d . . . . .
O3 O -0.2702(4) -0.2831(7) 1.0224(2) 0.0543(16) Uani 1 1 d . . . . .
O4 O -0.3771(4) -0.4263(7) 0.9908(2) 0.0580(17) Uani 1 1 d . . . . .
O5 O 0.5021(4) -0.4262(8) 0.5950(2) 0.0631(18) Uani 1 1 d . . . . .
O6 O 0.4314(4) -0.5585(7) 0.53630(19) 0.0570(17) Uani 1 1 d . . . . .
O8 O 0.5484(4) 0.2875(7) 0.9914(2) 0.0548(15) Uani 1 1 d . . . . .
H8A H 0.588392 0.202024 0.995443 0.066 Uiso 1 1 d R U . . .
H8B H 0.566242 0.361990 0.971878 0.082 Uiso 1 1 d R U . . .
N1 N 0.1136(4) -0.5575(7) 0.8182(2) 0.0387(14) Uani 1 1 d . . . . .
N2 N 0.4307(13) 0.579(2) 0.8521(7) 0.081(5) Uani 0.5 1 d . U P A 1
O7 O 0.4145(4) 0.3865(8) 0.9040(2) 0.0617(16) Uani 0.5 1 d D . P A 1
C1 C 0.3014(5) -0.0573(10) 0.9139(3) 0.0483(16) Uani 1 1 d . U . . .
C2 C 0.2492(6) -0.1880(9) 0.8896(3) 0.0502(14) Uani 1 1 d . U . . .
C3 C 0.2539(6) -0.3375(10) 0.9071(3) 0.0557(16) Uani 1 1 d . U . . .
H3 H 0.287720 -0.358836 0.935017 0.067 Uiso 1 1 calc R U . . .
C4 C 0.2076(6) -0.4609(10) 0.8832(3) 0.0547(16) Uani 1 1 d . U . . .
H4 H 0.210452 -0.563522 0.895512 0.066 Uiso 1 1 calc R U . . .
C5 C 0.1593(5) -0.4306(10) 0.8424(3) 0.0460(14) Uani 1 1 d . U . . .
C6 C 0.1555(7) -0.2803(11) 0.8247(4) 0.0650(18) Uani 1 1 d . U . . .
H6 H 0.122079 -0.260239 0.796548 0.078 Uiso 1 1 calc R U . . .
C7 C 0.2000(7) -0.1560(11) 0.8475(4) 0.0665(18) Uani 1 1 d . U . . .
H7 H 0.197030 -0.053820 0.834964 0.080 Uiso 1 1 calc R U . . .
C8 C 0.0482(5) -0.6393(10) 0.8351(3) 0.0466(14) Uani 1 1 d . U . . .
C9 C 0.0013(5) -0.5983(10) 0.8715(3) 0.0518(15) Uani 1 1 d . U . . .
H9 H 0.016108 -0.510047 0.890291 0.062 Uiso 1 1 calc R U . . .
C10 C -0.0669(6) -0.6889(11) 0.8794(3) 0.0634(15) Uani 1 1 d . U . . .
C11 C -0.0845(6) -0.8298(12) 0.8533(4) 0.0710(18) Uani 1 1 d . U . . .
H11 H -0.127509 -0.896085 0.861028 0.085 Uiso 1 1 calc R U . . .
C12 C -0.0396(6) -0.8716(12) 0.8168(4) 0.0680(17) Uani 1 1 d . U . . .
H12 H -0.053006 -0.963521 0.799367 0.082 Uiso 1 1 calc R U . . .
C13 C 0.0275(5) -0.7728(11) 0.8059(3) 0.0538(14) Uani 1 1 d . U . . .
C14 C 0.0833(5) -0.7708(10) 0.7702(3) 0.0484(13) Uani 1 1 d . U . . .
C15 C 0.0910(6) -0.8628(11) 0.7297(3) 0.0552(16) Uani 1 1 d . U . . .
H15 H 0.057167 -0.951961 0.723242 0.066 Uiso 1 1 calc R U . . .
C16 C 0.1492(6) -0.8197(11) 0.6995(3) 0.0546(15) Uani 1 1 d . U . . .
H16 H 0.154277 -0.881527 0.672934 0.065 Uiso 1 1 calc R U . . .
C17 C 0.2006(5) -0.6857(10) 0.7079(3) 0.0483(13) Uani 1 1 d . U . . .
C18 C 0.1941(5) -0.5937(10) 0.7483(3) 0.0436(14) Uani 1 1 d . U . . .
H18 H 0.228591 -0.505405 0.754728 0.052 Uiso 1 1 calc R U . . .
C19 C 0.1360(5) -0.6354(9) 0.7786(3) 0.0410(13) Uani 1 1 d . U . . .
C20 C -0.1248(6) -0.6329(12) 0.9142(4) 0.0678(16) Uani 1 1 d . U . . .
C21 C -0.0987(6) -0.5276(12) 0.9504(3) 0.0649(17) Uani 1 1 d . U . . .
H21 H -0.041618 -0.504128 0.956299 0.078 Uiso 1 1 calc R U . . .
C22 C -0.1529(6) -0.4573(11) 0.9776(3) 0.0633(17) Uani 1 1 d . U . . .
H22 H -0.132828 -0.385335 1.000958 0.076 Uiso 1 1 calc R U . . .
C23 C -0.2366(6) -0.4917(11) 0.9708(3) 0.0633(16) Uani 1 1 d . U . . .
C24 C -0.2660(6) -0.6034(12) 0.9366(4) 0.0709(18) Uani 1 1 d . U . . .
H24 H -0.322576 -0.631990 0.933011 0.085 Uiso 1 1 calc R U . . .
C25 C -0.2109(6) -0.6718(12) 0.9080(4) 0.0739(18) Uani 1 1 d . U . . .
H25 H -0.230929 -0.743693 0.884657 0.089 Uiso 1 1 calc R U . . .
C26 C -0.2975(6) -0.3980(11) 0.9968(3) 0.0582(19) Uani 1 1 d . U . . .
C27 C 0.2609(5) -0.6401(10) 0.6737(3) 0.0498(14) Uani 1 1 d . U . . .
C28 C 0.2445(6) -0.6689(10) 0.6258(3) 0.0521(15) Uani 1 1 d . U . . .
H28 H 0.194887 -0.720310 0.614422 0.063 Uiso 1 1 calc R U . . .
C29 C 0.3004(6) -0.6229(11) 0.5943(3) 0.0537(15) Uani 1 1 d . U . . .
H29 H 0.287470 -0.642006 0.562144 0.064 Uiso 1 1 calc R U . . .
C30 C 0.3753(6) -0.5488(11) 0.6105(3) 0.0523(14) Uani 1 1 d . U . . .
C31 C 0.3913(6) -0.5156(11) 0.6581(3) 0.0581(16) Uani 1 1 d . U . . .
H31 H 0.440419 -0.462119 0.669314 0.070 Uiso 1 1 calc R U . . .
C32 C 0.3351(6) -0.5612(11) 0.6896(3) 0.0559(16) Uani 1 1 d . U . . .
H32 H 0.347258 -0.538714 0.721628 0.067 Uiso 1 1 calc R U . . .
C33 C 0.4412(6) -0.5079(11) 0.5782(3) 0.0536(18) Uani 1 1 d . U . . .
C36 C 0.4705(18) 0.675(3) 0.8922(10) 0.094(5) Uani 0.5 1 d . U P A 1
H36A H 0.485333 0.778043 0.880833 0.140 Uiso 0.5 1 calc R U P A 1
H36B H 0.431553 0.688301 0.915330 0.140 Uiso 0.5 1 calc R U P A 1
H36C H 0.520179 0.622525 0.906330 0.140 Uiso 0.5 1 calc R U P A 1
C37 C 0.403(2) 0.695(4) 0.8059(9) 0.131(11) Uani 0.5 1 d . U P A 1
H37A H 0.433468 0.793725 0.809520 0.197 Uiso 0.5 1 calc R U P A 1
H37B H 0.415686 0.643049 0.777539 0.197 Uiso 0.5 1 calc R U P A 1
H37C H 0.343647 0.716579 0.803845 0.197 Uiso 0.5 1 calc R U P A 1
N2A N 0.4663(13) 0.392(3) 0.8344(5) 0.102(3) Uani 0.5 1 d D U P A 2
O7A O 0.4145(4) 0.3865(8) 0.9040(2) 0.0617(16) Uani 0.5 1 d D . P A 2
C37A C 0.5301(16) 0.427(4) 0.7970(9) 0.112(6) Uani 0.5 1 d D U P A 2
H37D H 0.518272 0.358376 0.770287 0.168 Uiso 0.5 1 calc R U P A 2
H37E H 0.524263 0.536191 0.786960 0.168 Uiso 0.5 1 calc R U P A 2
H37F H 0.586624 0.409294 0.811193 0.168 Uiso 0.5 1 calc R U P A 2
C34A C 0.4571(16) 0.457(3) 0.8780(6) 0.101(4) Uani 0.5 1 d D U P A 2
C35A C 0.5205(16) 0.584(3) 0.8881(10) 0.107(5) Uani 0.5 1 d D U P A 2
H35A H 0.542720 0.614215 0.859431 0.160 Uiso 0.5 1 calc R U P A 2
H35B H 0.494604 0.674885 0.901073 0.160 Uiso 0.5 1 calc R U P A 2
H35C H 0.565319 0.545940 0.910449 0.160 Uiso 0.5 1 calc R U P A 2
C36A C 0.4032(16) 0.279(3) 0.8168(10) 0.096(4) Uani 0.5 1 d D U P A 2
H36D H 0.415174 0.240415 0.786538 0.145 Uiso 0.5 1 calc R U P A 2
H36E H 0.403090 0.190972 0.838432 0.145 Uiso 0.5 1 calc R U P A 2
H36F H 0.348951 0.329125 0.813779 0.145 Uiso 0.5 1 calc R U P A 2
C34 C 0.4060(18) 0.424(2) 0.8648(4) 0.098(4) Uani 0.5 1 d D U P A 1
C35 C 0.3661(18) 0.309(3) 0.8237(5) 0.094(4) Uani 0.5 1 d D U P A 1
H35D H 0.364665 0.363062 0.793911 0.141 Uiso 0.5 1 calc R U P A 1
H35E H 0.399653 0.214735 0.823124 0.141 Uiso 0.5 1 calc R U P A 1
H35F H 0.309871 0.280983 0.829394 0.141 Uiso 0.5 1 calc R U P A 1

loop_
_atom_site_aniso_label
_atom_site_aniso_U_11
_atom_site_aniso_U_22
_atom_site_aniso_U_33
_atom_site_aniso_U_23
_atom_site_aniso_U_13
_atom_site_aniso_U_12
Nd1 0.0496(3) 0.0418(3) 0.0442(2) -0.01587(18) 0.02943(19) -0.01887(18)
O1 0.054(3) 0.046(3) 0.051(3) -0.013(3) 0.010(3) -0.021(3)
O2 0.064(4) 0.042(3) 0.057(3) -0.016(3) 0.013(3) -0.018(3)
O3 0.058(4) 0.057(4) 0.054(3) -0.024(3) 0.031(3) -0.022(3)
O4 0.058(4) 0.050(3) 0.074(4) -0.031(3) 0.039(3) -0.031(3)
O5 0.062(4) 0.073(4) 0.062(4) 0.015(3) 0.039(3) 0.007(3)
O6 0.083(4) 0.053(3) 0.042(3) 0.016(3) 0.038(3) 0.028(3)
O8 0.054(4) 0.047(3) 0.066(4) -0.008(3) 0.018(3) -0.022(3)
N1 0.039(3) 0.042(3) 0.039(3) -0.007(3) 0.022(3) -0.010(3)
N2 0.089(9) 0.072(8) 0.082(8) -0.001(7) 0.009(7) -0.019(7)
O7 0.066(4) 0.056(4) 0.064(4) 0.004(3) 0.015(3) -0.016(3)
C1 0.048(4) 0.048(4) 0.052(4) -0.014(3) 0.021(3) -0.010(3)
C2 0.054(3) 0.042(3) 0.056(3) -0.012(3) 0.012(3) -0.013(3)
C3 0.064(4) 0.043(3) 0.059(3) -0.006(3) 0.000(3) -0.019(3)
C4 0.062(4) 0.043(3) 0.057(3) -0.004(3) -0.001(3) -0.018(3)
C5 0.051(3) 0.044(3) 0.045(3) -0.010(3) 0.014(3) -0.013(3)
C6 0.074(4) 0.052(3) 0.066(4) -0.004(3) -0.009(3) -0.014(3)
C7 0.076(4) 0.050(3) 0.071(4) -0.004(3) -0.004(3) -0.016(3)
C8 0.044(3) 0.052(3) 0.049(3) -0.017(3) 0.028(3) -0.016(3)
C9 0.050(3) 0.057(3) 0.055(3) -0.022(3) 0.032(3) -0.020(3)
C10 0.061(3) 0.068(3) 0.070(3) -0.034(3) 0.045(3) -0.029(3)
C11 0.066(3) 0.075(4) 0.080(4) -0.040(3) 0.048(3) -0.035(3)
C12 0.063(3) 0.073(4) 0.076(4) -0.036(3) 0.042(3) -0.034(3)
C13 0.050(3) 0.061(3) 0.056(3) -0.023(3) 0.033(2) -0.023(3)
C14 0.048(3) 0.056(3) 0.046(3) -0.019(2) 0.025(2) -0.015(2)
C15 0.055(3) 0.062(3) 0.053(3) -0.020(3) 0.023(3) -0.013(3)
C16 0.056(3) 0.064(3) 0.048(3) -0.015(3) 0.026(3) -0.006(3)
C17 0.050(3) 0.057(3) 0.042(3) -0.006(2) 0.025(2) -0.004(2)
C18 0.043(3) 0.051(3) 0.041(3) -0.007(3) 0.023(2) -0.006(3)
C19 0.042(3) 0.046(3) 0.038(3) -0.015(2) 0.021(2) -0.008(2)
C20 0.066(3) 0.072(3) 0.075(3) -0.035(3) 0.050(3) -0.032(3)
C21 0.064(3) 0.069(4) 0.070(3) -0.029(3) 0.046(3) -0.027(3)
C22 0.064(3) 0.065(4) 0.069(3) -0.028(3) 0.044(3) -0.025(3)
C23 0.064(3) 0.062(3) 0.072(3) -0.030(3) 0.046(3) -0.028(3)
C24 0.066(4) 0.071(4) 0.085(4) -0.042(3) 0.049(3) -0.034(3)
C25 0.068(4) 0.077(4) 0.086(4) -0.043(3) 0.051(3) -0.036(3)
C26 0.062(4) 0.054(4) 0.066(4) -0.023(3) 0.044(3) -0.026(3)
C27 0.052(3) 0.060(3) 0.043(3) -0.005(2) 0.028(2) 0.000(2)
C28 0.054(3) 0.063(3) 0.043(3) -0.005(3) 0.025(3) 0.005(3)
C29 0.055(3) 0.067(4) 0.044(3) -0.001(3) 0.027(3) 0.010(3)
C30 0.056(3) 0.065(3) 0.042(3) 0.008(3) 0.030(3) 0.011(3)
C31 0.057(3) 0.075(4) 0.048(3) 0.005(3) 0.031(3) 0.000(3)
C32 0.057(3) 0.073(4) 0.043(3) -0.001(3) 0.028(3) -0.002(3)
C33 0.058(4) 0.063(4) 0.045(3) 0.016(3) 0.030(3) 0.017(3)
C36 0.098(10) 0.090(9) 0.096(8) 0.004(8) 0.023(8) -0.046(8)
C37 0.130(18) 0.20(2) 0.066(12) 0.024(14) 0.031(13) -0.056(15)
N2A 0.107(7) 0.104(6) 0.096(6) 0.007(5) 0.013(5) -0.028(5)
O7A 0.066(4) 0.056(4) 0.064(4) 0.004(3) 0.015(3) -0.016(3)
C37A 0.114(8) 0.113(8) 0.109(8) 0.014(7) 0.017(7) -0.020(7)
C34A 0.106(7) 0.102(6) 0.096(6) 0.007(6) 0.014(6) -0.033(6)
C35A 0.114(10) 0.105(9) 0.102(9) 0.009(8) 0.013(9) -0.043(8)
C36A 0.102(9) 0.099(8) 0.088(7) 0.009(7) 0.008(7) -0.035(7)
C34 0.104(7) 0.101(6) 0.092(6) 0.007(5) 0.013(6) -0.033(6)
C35 0.096(9) 0.101(8) 0.085(7) 0.012(6) 0.012(7) -0.038(7)

loop_
_atom_type_symbol
_atom_type_description
_atom_type_scat_dispersion_real
_atom_type_scat_dispersion_imag
_atom_type_scat_source
C C 0.0033 0.0016 'International Tables Vol C Tables 4.2.6.8 and 6.1.1.4'
H H 0.0000 0.0000 'International Tables Vol C Tables 4.2.6.8 and 6.1.1.4'
N N 0.0061 0.0033 'International Tables Vol C Tables 4.2.6.8 and 6.1.1.4'
O O 0.0106 0.0060 'International Tables Vol C Tables 4.2.6.8 and 6.1.1.4'
Nd Nd -0.1943 3.0179 'International Tables Vol C Tables 4.2.6.8 and 6.1.1.4'

loop_
_geom_angle_atom_site_label_1
_geom_angle_atom_site_label_2
_geom_angle_atom_site_label_3
_geom_angle
_geom_angle_site_symmetry_1
_geom_angle_site_symmetry_3
O6 Nd1 O7A 157.5(2) 4_556 .
O6 Nd1 O7 157.5(2) 4_556 .
O6 Nd1 O5 112.9(2) 4_556 2_656
O7 Nd1 O5 75.6(2) . 2_656
O6 Nd1 O8 78.6(2) 4_556 .
O7A Nd1 O8 83.2(2) . .
O7 Nd1 O8 83.2(2) . .
O5 Nd1 O8 78.1(2) 2_656 .
O6 Nd1 O3 91.7(2) 4_556 3_557
O7 Nd1 O3 89.0(2) . 3_557
O5 Nd1 O3 148.8(2) 2_656 3_557
O8 Nd1 O3 127.58(19) . 3_557
O6 Nd1 O1 72.47(19) 4_556 .
O7A Nd1 O1 130.0(2) . .
O7 Nd1 O1 130.0(2) . .
O5 Nd1 O1 82.3(2) 2_656 .
O8 Nd1 O1 135.0(2) . .
O3 Nd1 O1 87.41(19) 3_557 .
O6 Nd1 O2 122.35(19) 4_556 .
O7A Nd1 O2 79.3(2) . .
O7 Nd1 O2 79.3(2) . .
O5 Nd1 O2 77.0(2) 2_656 .
O8 Nd1 O2 152.45(19) . .
O3 Nd1 O2 73.46(19) 3_557 .
O1 Nd1 O2 52.0(2) . .
O6 Nd1 O4 83.6(2) 4_556 3_557
O7 Nd1 O4 79.2(2) . 3_557
O5 Nd1 O4 145.33(19) 2_656 3_557
O8 Nd1 O4 75.62(19) . 3_557
O3 Nd1 O4 52.04(18) 3_557 3_557
O1 Nd1 O4 132.34(17) . 3_557
O2 Nd1 O4 121.1(2) . 3_557
O6 Nd1 C1 97.9(2) 4_556 .
O7A Nd1 C1 104.3(2) . .
O7 Nd1 C1 104.3(2) . .
O5 Nd1 C1 78.0(2) 2_656 .
O8 Nd1 C1 152.2(2) . .
O3 Nd1 C1 79.8(2) 3_557 .
O1 Nd1 C1 26.3(2) . .
O2 Nd1 C1 25.7(2) . .
O4 Nd1 C1 131.8(2) 3_557 .
O6 Nd1 C26 86.6(2) 4_556 3_557
O7A Nd1 C26 84.4(2) . 3_557
O7 Nd1 C26 84.4(2) . 3_557
O5 Nd1 C26 159.9(3) 2_656 3_557
O8 Nd1 C26 101.9(2) . 3_557
O3 Nd1 C26 25.7(2) 3_557 3_557
O1 Nd1 C26 109.7(2) . 3_557
O2 Nd1 C26 97.4(2) . 3_557
O4 Nd1 C26 26.4(2) 3_557 3_557
C1 Nd1 C26 105.4(2) . 3_557
C1 O1 Nd1 95.0(5) . .
C1 O2 Nd1 93.4(5) . .
C26 O3 Nd1 96.3(5) . 3_557
C26 O4 Nd1 92.0(4) . 3_557
C33 O5 Nd1 116.3(5) . 2_646
C33 O6 Nd1 173.4(6) . 4
C8 N1 C19 108.7(6) . .
C8 N1 C5 124.7(6) . .
C19 N1 C5 125.7(6) . .
C34 N2 C36 114.4(17) . .
C34 N2 C37 133.3(19) . .
C36 N2 C37 109.9(19) . .
C34 O7 Nd1 148.6(10) . .
O2 C1 O1 119.6(7) . .
O2 C1 C2 121.0(8) . .
O1 C1 C2 119.3(8) . .
O2 C1 Nd1 60.9(4) . .
O1 C1 Nd1 58.8(4) . .
C2 C1 Nd1 177.0(6) . .
C3 C2 C7 120.2(8) . .
C3 C2 C1 120.3(9) . .
C7 C2 C1 119.4(8) . .
C2 C3 C4 120.2(9) . .
C5 C4 C3 120.0(8) . .
C4 C5 C6 119.6(8) . .
C4 C5 N1 119.4(7) . .
C6 C5 N1 121.0(8) . .
C5 C6 C7 121.8(10) . .
C6 C7 C2 118.3(9) . .
N1 C8 C9 128.9(7) . .
N1 C8 C13 109.0(6) . .
C9 C8 C13 121.8(7) . .
C10 C9 C8 119.3(7) . .
C9 C10 C11 119.8(7) . .
C9 C10 C20 119.5(7) . .
C11 C10 C20 120.6(7) . .
C12 C11 C10 121.6(8) . .
C11 C12 C13 119.1(8) . .
C8 C13 C12 117.9(7) . .
C8 C13 C14 106.7(6) . .
C12 C13 C14 135.3(8) . .
C15 C14 C19 118.5(7) . .
C15 C14 C13 134.2(8) . .
C19 C14 C13 107.2(6) . .
C16 C15 C14 119.3(8) . .
C15 C16 C17 122.0(7) . .
C16 C17 C18 119.2(7) . .
C16 C17 C27 120.4(7) . .
C18 C17 C27 120.4(7) . .
C19 C18 C17 119.2(7) . .
C18 C19 N1 129.8(7) . .
C18 C19 C14 121.7(6) . .
N1 C19 C14 108.4(6) . .
C21 C20 C25 116.9(8) . .
C21 C20 C10 122.1(8) . .
C25 C20 C10 120.5(8) . .
C22 C21 C20 122.7(9) . .
C21 C22 C23 120.3(8) . .
C22 C23 C24 119.5(8) . .
C22 C23 C26 119.8(8) . .
C24 C23 C26 120.5(8) . .
C25 C24 C23 120.0(9) . .
C24 C25 C20 120.3(9) . .
O3 C26 O4 119.5(7) . .
O3 C26 C23 118.8(8) . .
O4 C26 C23 121.4(7) . .
O3 C26 Nd1 58.1(4) . 3_557
O4 C26 Nd1 61.6(4) . 3_557
C23 C26 Nd1 172.3(6) . 3_557
C28 C27 C32 118.0(7) . .
C28 C27 C17 122.2(8) . .
C32 C27 C17 119.8(7) . .
C27 C28 C29 121.6(9) . .
C30 C29 C28 120.2(8) . .
C31 C30 C29 118.7(7) . .
C31 C30 C33 119.1(9) . .
C29 C30 C33 122.3(8) . .
C30 C31 C32 121.0(9) . .
C31 C32 C27 120.5(8) . .
O5 C33 O6 124.1(7) . .
O5 C33 C30 117.3(8) . .
O6 C33 C30 118.5(9) . .
C34A N2A C36A 116.0(16) . .
C34A N2A C37A 132.0(18) . .
C36A N2A C37A 111.8(18) . .
C34A O7A Nd1 146.8(16) . .
O7A C34A N2A 118.4(11) . .
O7A C34A C35A 130.7(12) . .
N2A C34A C35A 109.0(16) . .
O7 C34 N2 119.5(15) . .
O7 C34 C35 122.6(13) . .
N2 C34 C35 117.9(14) . .

loop_
_geom_bond_atom_site_label_1
_geom_bond_atom_site_label_2
_geom_bond_distance
_geom_bond_site_symmetry_2
Nd1 O6 2.371(6) 4_556
Nd1 O7A 2.373(6) .
Nd1 O7 2.373(6) .
Nd1 O5 2.430(5) 2_656
Nd1 O8 2.460(6) .
Nd1 O3 2.469(6) 3_557
Nd1 O1 2.479(5) .
Nd1 O2 2.528(6) .
Nd1 O4 2.545(5) 3_557
Nd1 C1 2.888(8) .
Nd1 C26 2.892(8) 3_557
O1 C1 1.284(10) .
O2 C1 1.255(10) .
O3 C26 1.260(10) .
O4 C26 1.287(10) .
O5 C33 1.244(11) .
O6 C33 1.260(10) .
N1 C8 1.382(8) .
N1 C19 1.385(8) .
N1 C5 1.427(9) .
N2 C34 1.41(3) .
N2 C36 1.49(3) .
N2 C37 1.66(3) .
O7 C34 1.154(10) .
C1 C2 1.502(11) .
C2 C3 1.350(12) .
C2 C7 1.386(14) .
C3 C4 1.405(11) .
C4 C5 1.348(12) .
C5 C6 1.359(12) .
C6 C7 1.385(12) .
C8 C9 1.386(9) .
C8 C13 1.415(11) .
C9 C10 1.369(10) .
C10 C11 1.410(11) .
C10 C20 1.505(10) .
C11 C12 1.373(11) .
C12 C13 1.417(11) .
C13 C14 1.424(9) .
C14 C15 1.405(11) .
C14 C19 1.420(10) .
C15 C16 1.381(11) .
C16 C17 1.399(12) .
C17 C18 1.402(10) .
C17 C27 1.493(10) .
C18 C19 1.379(9) .
C20 C21 1.388(12) .
C20 C25 1.406(13) .
C21 C22 1.360(10) .
C22 C23 1.362(12) .
C23 C24 1.397(12) .
C23 C26 1.507(11) .
C24 C25 1.388(11) .
C27 C28 1.381(11) .
C27 C32 1.393(12) .
C28 C29 1.389(10) .
C29 C30 1.384(13) .
C30 C31 1.382(12) .
C30 C33 1.511(10) .
C31 C32 1.391(10) .
N2A C34A 1.381(9) .
N2A C36A 1.435(10) .
N2A C37A 1.582(10) .
O7A C34A 1.214(9) .
C34A C35A 1.479(9) .
C34 C35 1.596(10) .

loop_
_platon_squeeze_void_nr
_platon_squeeze_void_average_x
_platon_squeeze_void_average_y
_platon_squeeze_void_average_z
_platon_squeeze_void_volume
_platon_squeeze_void_count_electrons
_platon_squeeze_void_content
1 0.000 0.000 0.000 246 59 ' '
2 0.732 0.107 0.266 45 6 ' '
3 0.268 -0.107 0.734 45 5 ' '
4 1.000 0.500 0.500 246 59 ' '
5 0.732 0.393 0.766 45 6 ' '
6 0.268 0.607 0.234 46 5 ' '
